data_2019062
loop_
_publ_author_name
'D\"oring, Cindy'
'Jones, Peter G.'

_publ_section_title
;
 Bis(4-picoline-\k<i>N</i>)gold(I) dibromidoaurate(I) and
 bis(4-picoline-\k<i>N</i>)gold(I) dichloridoaurate(I): space-group
 ambiguity?
;
_journal_coeditor_code SK3492
_journal_issue 7
_journal_name_full 'Acta Crystallographica Section C'
_journal_page_first 709
_journal_page_last 711
_journal_paper_doi 10.1107/S0108270113015047
_journal_volume 69
_journal_year 2013
_chemical_formula_iupac '[Au (C6 H7 N)2] , [Au Cl2]'
_chemical_formula_moiety 'C12 H14 Au N2, Au Cl2'
_chemical_formula_sum 'C12 H14 Au2 Cl2 N2'
_chemical_formula_weight 651.09
_chemical_name_systematic
;
Bis(4-picolino)gold(I) dichloroaurate(I)
;
_space_group_IT_number 14
_symmetry_cell_setting monoclinic
_symmetry_space_group_name_Hall '-P 2yn'
_symmetry_space_group_name_H-M 'P 1 21/n 1'
_atom_sites_solution_hydrogens geom
_atom_sites_solution_primary direct
_atom_sites_solution_secondary difmap
_audit_creation_method SHELXL97
_cell_angle_alpha 90.00
_cell_angle_beta 98.250(5)
_cell_angle_gamma 90.00
_cell_formula_units_Z 4
_cell_length_a 7.9579(4)
_cell_length_b 9.6670(5)
_cell_length_c 19.9987(9)
_cell_measurement_reflns_used 6856
_cell_measurement_temperature 200(2)
_cell_measurement_theta_max 26.6900
_cell_measurement_theta_min 2.6410
_cell_volume 1522.56(13)
_computing_cell_refinement 'CrysAlisPro (Agilent, 2013)'
_computing_data_collection 'CrysAlisPro (Agilent, 2013)'
_computing_data_reduction 'CrysAlisPro (Agilent, 2013)'
_computing_molecular_graphics 'XP (Siemens, 1994)'
_computing_publication_material 'SHELXL97 (Sheldrick, 2008)'
_computing_structure_refinement 'SHELXL97 (Sheldrick, 2008)'
_computing_structure_solution 'SHELXS97 (Sheldrick, 2008)'
_diffrn_ambient_temperature 200(2)
_diffrn_detector_area_resol_mean 16.1419
_diffrn_measured_fraction_theta_full 0.999
_diffrn_measured_fraction_theta_max 0.999
_diffrn_measurement_device_type 'Oxford Xcalibur diffractometer with Eos detector'
_diffrn_measurement_method \w
_diffrn_radiation_monochromator graphite
_diffrn_radiation_source 'Enhance (Mo) X-ray Source'
_diffrn_radiation_type MoK\a
_diffrn_radiation_wavelength 0.71073
_diffrn_reflns_av_R_equivalents 0.0880
_diffrn_reflns_av_sigmaI/netI 0.0380
_diffrn_reflns_limit_h_max 10
_diffrn_reflns_limit_h_min -10
_diffrn_reflns_limit_k_max 13
_diffrn_reflns_limit_k_min -13
_diffrn_reflns_limit_l_max 27
_diffrn_reflns_limit_l_min -27
_diffrn_reflns_number 57728
_diffrn_reflns_theta_full 28.70
_diffrn_reflns_theta_max 28.70
_diffrn_reflns_theta_min 2.34
_exptl_absorpt_coefficient_mu 19.583
_exptl_absorpt_correction_T_max 1.00000
_exptl_absorpt_correction_T_min 0.41234
_exptl_absorpt_correction_type multi-scan
_exptl_absorpt_process_details '(CrysAlisPro; Agilent, 2013)'
_exptl_crystal_colour colourless
_exptl_crystal_density_diffrn 2.840
_exptl_crystal_density_method 'not measured'
_exptl_crystal_description block
_exptl_crystal_F_000 1168
_exptl_crystal_size_max 0.10
_exptl_crystal_size_mid 0.05
_exptl_crystal_size_min 0.02
_refine_diff_density_max 0.759
_refine_diff_density_min -0.977
_refine_ls_extinction_method none
_refine_ls_goodness_of_fit_ref 1.049
_refine_ls_hydrogen_treatment constr
_refine_ls_matrix_type full
_refine_ls_number_parameters 168
_refine_ls_number_reflns 3929
_refine_ls_number_restraints 0
_refine_ls_restrained_S_all 1.049
_refine_ls_R_factor_all 0.0517
_refine_ls_R_factor_gt 0.0312
_refine_ls_shift/su_max 0.013
_refine_ls_shift/su_mean 0.000
_refine_ls_structure_factor_coef Fsqd
_refine_ls_weighting_details 'calc w = 1/[\s^2^(Fo^2^)+(0.0184P)^2^+0.0000P] where P=(Fo^2^+2Fc^2^)/3'
_refine_ls_weighting_scheme calc
_refine_ls_wR_factor_gt 0.0498
_refine_ls_wR_factor_ref 0.0545
_reflns_number_gt 2982
_reflns_number_total 3929
_reflns_threshold_expression I>2\s(I)
_cod_data_source_file sk3492.cif
_cod_data_source_block II_200K
_cod_original_cell_volume 1522.55(13)
_cod_original_sg_symbol_H-M 'P 21/n'
_cod_database_code 2019062
_cod_database_fobs_code 2019062

loop_
_symmetry_equiv_pos_as_xyz
'x, y, z'
'-x+1/2, y+1/2, -z+1/2'
'-x, -y, -z'
'x-1/2, -y-1/2, z-1/2'

loop_
_atom_site_type_symbol
_atom_site_label
_atom_site_fract_x
_atom_site_fract_y
_atom_site_fract_z
_atom_site_U_iso_or_equiv
_atom_site_adp_type
_atom_site_calc_flag
_atom_site_refinement_flags
_atom_site_occupancy
_atom_site_symmetry_multiplicity
Au Au1 0.0000 0.5000 0.0000 0.03311(9) Uani d S 1 2
Au Au2 0.01229(3) 0.72619(2) 0.118343(11) 0.03148(7) Uani d . 1 1
Au Au3 0.5000 0.5000 0.0000 0.04560(11) Uani d S 1 2
Cl Cl1 0.2937(2) 0.73117(17) 0.11232(8) 0.0444(4) Uani d . 1 1
Cl Cl2 -0.26575(19) 0.72982(18) 0.12844(8) 0.0458(4) Uani d . 1 1
N N11 0.0240(6) 0.3469(5) 0.0704(2) 0.0310(11) Uani d . 1 1
C C12 0.1225(7) 0.3640(6) 0.1300(3) 0.0343(14) Uani d . 1 1
H H12 0.1880 0.4462 0.1375 0.041 Uiso calc R 1 1
C C13 0.1324(7) 0.2674(6) 0.1806(3) 0.0335(13) Uani d . 1 1
H H13 0.2028 0.2838 0.2224 0.040 Uiso calc R 1 1
C C14 0.0403(7) 0.1461(6) 0.1710(3) 0.0310(13) Uani d . 1 1
C C15 -0.0559(8) 0.1276(6) 0.1087(3) 0.0380(15) Uani d . 1 1
H H15 -0.1181 0.0442 0.0993 0.046 Uiso calc R 1 1
C C16 -0.0628(7) 0.2291(6) 0.0595(3) 0.0327(13) Uani d . 1 1
H H16 -0.1309 0.2145 0.0171 0.039 Uiso calc R 1 1
C C17 0.0427(9) 0.0414(7) 0.2266(3) 0.0489(17) Uani d . 1 1
H H17A -0.0574 0.0542 0.2493 0.073 Uiso calc R 1 1
H H17B 0.1457 0.0536 0.2593 0.073 Uiso calc R 1 1
H H17C 0.0413 -0.0519 0.2074 0.073 Uiso calc R 1 1
N N21 0.5190(6) 0.3429(5) 0.0667(2) 0.0403(12) Uani d . 1 1
C C22 0.4541(8) 0.2165(7) 0.0488(3) 0.0453(16) Uani d . 1 1
H H22 0.4034 0.2008 0.0035 0.054 Uiso calc R 1 1
C C23 0.4601(8) 0.1101(6) 0.0950(3) 0.0409(15) Uani d . 1 1
H H23 0.4134 0.0225 0.0811 0.049 Uiso calc R 1 1
C C24 0.5332(7) 0.1295(6) 0.1612(3) 0.0350(14) Uani d . 1 1
C C25 0.6015(8) 0.2587(6) 0.1781(3) 0.0386(15) Uani d . 1 1
H H25 0.6552 0.2758 0.2229 0.046 Uiso calc R 1 1
C C26 0.5923(8) 0.3614(7) 0.1312(3) 0.0421(16) Uani d . 1 1
H H26 0.6393 0.4493 0.1444 0.051 Uiso calc R 1 1
C C27 0.5368(9) 0.0156(6) 0.2137(3) 0.0467(17) Uani d . 1 1
H H27A 0.4206 -0.0154 0.2163 0.070 Uiso calc R 1 1
H H27B 0.5880 0.0511 0.2579 0.070 Uiso calc R 1 1
H H27C 0.6040 -0.0624 0.2009 0.070 Uiso calc R 1 1

loop_
_atom_site_aniso_label
_atom_site_aniso_U_11
_atom_site_aniso_U_22
_atom_site_aniso_U_33
_atom_site_aniso_U_12
_atom_site_aniso_U_13
_atom_site_aniso_U_23
Au1 0.0510(2) 0.02356(17) 0.02408(17) -0.00100(14) 0.00290(14) 0.00204(13)
Au2 0.03985(13) 0.02709(12) 0.02623(11) -0.00144(11) 0.00044(9) -0.00162(10)
Au3 0.0726(3) 0.0346(2) 0.03005(19) 0.00465(18) 0.00897(18) 0.00138(15)
Cl1 0.0388(8) 0.0506(10) 0.0422(9) -0.0081(7) 0.0002(7) -0.0011(7)
Cl2 0.0401(8) 0.0557(11) 0.0409(9) 0.0009(7) 0.0033(7) -0.0057(8)
N11 0.043(3) 0.026(3) 0.023(2) 0.002(2) 0.004(2) 0.001(2)
C12 0.047(4) 0.022(3) 0.034(3) 0.000(3) 0.006(3) -0.005(3)
C13 0.042(3) 0.028(3) 0.028(3) 0.005(3) -0.004(3) 0.000(2)
C14 0.043(3) 0.022(3) 0.028(3) 0.000(3) 0.007(3) -0.003(2)
C15 0.050(4) 0.030(4) 0.032(3) -0.011(3) 0.001(3) -0.001(3)
C16 0.044(3) 0.030(3) 0.023(3) -0.006(3) 0.000(3) 0.002(2)
C17 0.062(4) 0.046(4) 0.035(4) 0.001(3) -0.003(3) 0.007(3)
N21 0.060(3) 0.029(3) 0.032(3) 0.004(3) 0.009(3) -0.003(2)
C22 0.062(4) 0.041(4) 0.032(3) -0.006(3) 0.005(3) -0.007(3)
C23 0.057(4) 0.031(4) 0.034(3) -0.005(3) 0.003(3) -0.007(3)
C24 0.039(3) 0.036(4) 0.031(3) 0.002(3) 0.009(3) -0.004(3)
C25 0.052(4) 0.034(4) 0.029(3) 0.004(3) 0.005(3) -0.005(3)
C26 0.057(4) 0.031(4) 0.038(4) -0.005(3) 0.009(3) -0.010(3)
C27 0.065(5) 0.029(4) 0.043(4) -0.002(3) -0.001(3) -0.004(3)

loop_
_atom_type_symbol
_atom_type_description
_atom_type_scat_dispersion_real
_atom_type_scat_dispersion_imag
_atom_type_scat_source
C C 0.0033 0.0016 'International Tables Vol C Tables 4.2.6.8 and 6.1.1.4'
H H 0.0000 0.0000 'International Tables Vol C Tables 4.2.6.8 and 6.1.1.4'
N N 0.0061 0.0033 'International Tables Vol C Tables 4.2.6.8 and 6.1.1.4'
Cl Cl 0.1484 0.1585 'International Tables Vol C Tables 4.2.6.8 and 6.1.1.4'
Au Au -2.0133 8.8022 'International Tables Vol C Tables 4.2.6.8 and 6.1.1.4'

loop_
_geom_angle_atom_site_label_1
_geom_angle_atom_site_label_2
_geom_angle_atom_site_label_3
_geom_angle_site_symmetry_1
_geom_angle_site_symmetry_3
_geom_angle
N11 Au1 N11 . 3_565 180.0(3)
N11 Au1 Au2 . 3_565 90.27(12)
N11 Au1 Au2 3_565 3_565 89.73(12)
N11 Au1 Au2 . . 89.73(12)
N11 Au1 Au2 3_565 . 90.27(12)
Au2 Au1 Au2 3_565 . 180.0
Cl2 Au2 Cl1 . . 177.04(6)
Cl2 Au2 Au1 . . 98.64(4)
Cl1 Au2 Au1 . . 84.31(4)
N21 Au3 N21 . 3_665 179.9980(10)
C16 N11 C12 . . 118.3(5)
C16 N11 Au1 . . 120.9(4)
C12 N11 Au1 . . 120.8(4)
N11 C12 C13 . . 122.5(5)
C12 C13 C14 . . 120.1(5)
C15 C14 C13 . . 116.9(5)
C15 C14 C17 . . 121.9(5)
C13 C14 C17 . . 121.2(5)
C14 C15 C16 . . 120.7(5)
N11 C16 C15 . . 121.5(5)
C26 N21 C22 . . 117.9(5)
C26 N21 Au3 . . 121.0(4)
C22 N21 Au3 . . 121.1(4)
N21 C22 C23 . . 121.5(6)
C22 C23 C24 . . 120.6(6)
C23 C24 C25 . . 117.0(6)
C23 C24 C27 . . 121.9(6)
C25 C24 C27 . . 121.1(5)
C26 C25 C24 . . 120.6(6)
N21 C26 C25 . . 122.4(6)

loop_
_geom_bond_atom_site_label_1
_geom_bond_atom_site_label_2
_geom_bond_site_symmetry_2
_geom_bond_distance
Au1 N11 . 2.032(4)
Au1 N11 3_565 2.033(4)
Au1 Au2 3_565 3.2133(2)
Au1 Au2 . 3.2134(2)
Au2 Cl2 . 2.2507(15)
Au2 Cl1 . 2.2602(16)
Au3 N21 . 2.012(5)
Au3 N21 3_665 2.012(5)
N11 C16 . 1.334(7)
N11 C12 . 1.340(7)
C12 C13 . 1.371(8)
C13 C14 . 1.381(7)
C14 C15 . 1.378(7)
C14 C17 . 1.501(8)
C15 C16 . 1.385(7)
N21 C26 . 1.350(7)
N21 C22 . 1.355(7)
C22 C23 . 1.378(8)
C23 C24 . 1.380(8)
C24 C25 . 1.385(8)
C24 C27 . 1.520(8)
C25 C26 . 1.360(8)

loop_
_geom_hbond_atom_site_label_D
_geom_hbond_atom_site_label_H
_geom_hbond_atom_site_label_A
_geom_hbond_site_symmetry_A
_geom_hbond_distance_DH
_geom_hbond_distance_HA
_geom_hbond_distance_DA
_geom_hbond_angle_DHA
C12 H12 Cl1 . 0.95 2.94 3.836(6) 157
C16 H16 Cl1 3_565 0.95 2.77 3.677(6) 159
C22 H22 Cl2 3_565 0.95 2.79 3.682(6) 157
C25 H25 Cl2 2_545 0.95 3.01 3.912(6) 159
C26 H26 Cl2 1_655 0.95 2.85 3.739(7) 157
C27 H27C Cl2 1_645 0.98 2.76 3.712(7) 163

loop_
_geom_torsion_atom_site_label_1
_geom_torsion_atom_site_label_2
_geom_torsion_atom_site_label_3
_geom_torsion_atom_site_label_4
_geom_torsion_site_symmetry_1
_geom_torsion
N11 Au1 Au2 Cl2 . -86.86(13)
N11 Au1 Au2 Cl2 3_565 93.14(13)
N11 Au1 Au2 Cl1 . 93.26(13)
N11 Au1 Au2 Cl1 3_565 -86.74(13)
Au2 Au1 N11 C16 3_565 -39.3(4)
Au2 Au1 N11 C16 . 140.7(4)
Au2 Au1 N11 C12 3_565 143.3(4)
Au2 Au1 N11 C12 . -36.7(4)
C16 N11 C12 C13 . -2.3(8)
Au1 N11 C12 C13 . 175.2(4)
N11 C12 C13 C14 . 0.7(9)
C12 C13 C14 C15 . 1.5(9)
C12 C13 C14 C17 . -177.3(6)
C13 C14 C15 C16 . -2.2(9)
C17 C14 C15 C16 . 176.6(6)
C12 N11 C16 C15 . 1.6(8)
Au1 N11 C16 C15 . -175.9(4)
C14 C15 C16 N11 . 0.7(9)
C26 N21 C22 C23 . 0.9(9)
Au3 N21 C22 C23 . -177.2(5)
N21 C22 C23 C24 . -0.1(10)
C22 C23 C24 C25 . -1.0(9)
C22 C23 C24 C27 . 178.0(6)
C23 C24 C25 C26 . 1.4(9)
C27 C24 C25 C26 . -177.7(6)
C22 N21 C26 C25 . -0.6(9)
Au3 N21 C26 C25 . 177.5(5)
C24 C25 C26 N21 . -0.6(10)
